data_4131117
loop_
_publ_author_name
'Beaud, Rodolphe'
'Phipps, Robert J.'
'Gaunt, Matthew J.'

_publ_section_title
;
 Enantioselective Cu-Catalyzed Arylation of Secondary Phosphine Oxides
 with Diaryliodonium Salts toward the Synthesis of P-Chiral Phosphines.
;
_journal_issue 40
_journal_name_full 'Journal of the American Chemical Society'
_journal_page_first 13183
_journal_page_last 13186
_journal_paper_doi 10.1021/jacs.6b09334
_journal_volume 138
_journal_year 2016
_chemical_absolute_configuration ad
_chemical_formula_moiety 'C18 H23 O P'
_chemical_formula_sum 'C18 H23 O P'
_chemical_formula_weight 286.33
_space_group_crystal_system monoclinic
_space_group_IT_number 4
_space_group_name_Hall 'P 2yb'
_space_group_name_H-M_alt 'P 1 21 1'
_atom_sites_solution_hydrogens geom
_audit_creation_method SHELXL-2014/7
_cell_angle_alpha 90
_cell_angle_beta 111.642(2)
_cell_angle_gamma 90
_cell_formula_units_Z 2
_cell_length_a 8.3113(3)
_cell_length_b 11.2268(5)
_cell_length_c 9.8191(4)
_cell_measurement_reflns_used 10640
_cell_measurement_temperature 180(2)
_cell_measurement_theta_max 27.48
_cell_measurement_theta_min 1.00
_cell_volume 851.63(6)
_computing_cell_refinement 'HKL Scalepack (Otwinowski & Minor, 1997)'
_computing_data_collection 'COLLECT (Nonius, 1999)'
_computing_data_reduction 'HKL Denzo and Scalepack (Otwinowski & Minor, 1997)'
_computing_molecular_graphics 'Mercury (Macrae et al., 2008)'
_computing_publication_material SHELXL
_computing_structure_refinement 'SHELXL (Sheldrick, 2015)'
_computing_structure_solution 'SHELXT (Sheldrick, 2015)'
_diffrn_ambient_temperature 180(2)
_diffrn_measured_fraction_theta_full 0.996
_diffrn_measured_fraction_theta_max 0.981
_diffrn_measurement_device_type 'Nonius KappaCCD'
_diffrn_measurement_method '\w and \f-scans'
_diffrn_radiation_type MoK\a
_diffrn_radiation_wavelength 0.71073
_diffrn_reflns_av_R_equivalents 0.0355
_diffrn_reflns_av_unetI/netI 0.0473
_diffrn_reflns_Laue_measured_fraction_full 0.996
_diffrn_reflns_Laue_measured_fraction_max 0.981
_diffrn_reflns_limit_h_max 9
_diffrn_reflns_limit_h_min -10
_diffrn_reflns_limit_k_max 13
_diffrn_reflns_limit_k_min -14
_diffrn_reflns_limit_l_max 12
_diffrn_reflns_limit_l_min -12
_diffrn_reflns_number 7771
_diffrn_reflns_point_group_measured_fraction_full 0.959
_diffrn_reflns_point_group_measured_fraction_max 0.917
_diffrn_reflns_theta_full 25.242
_diffrn_reflns_theta_max 27.458
_diffrn_reflns_theta_min 4.036
_diffrn_source 'fine-focus sealed tube'
_exptl_absorpt_coefficient_mu 0.156
_exptl_absorpt_correction_T_max 0.972
_exptl_absorpt_correction_T_min 0.916
_exptl_absorpt_correction_type multi-scan
_exptl_absorpt_process_details 'SORTAV (Blessing, 1995)'
_exptl_crystal_colour colourless
_exptl_crystal_density_diffrn 1.117
_exptl_crystal_description block
_exptl_crystal_F_000 308
_exptl_crystal_size_max 0.200
_exptl_crystal_size_mid 0.200
_exptl_crystal_size_min 0.200
_refine_diff_density_max 0.270
_refine_diff_density_min -0.251
_refine_diff_density_rms 0.036
_refine_ls_abs_structure_details
;
Flack x determined using 1260 quotients [(I+)-(I-)]/[(I+)+(I-)]
(Parsons, Flack and Wagner, Acta Cryst. B69 (2013) 249-259).
;
_refine_ls_abs_structure_Flack -0.09(6)
_refine_ls_extinction_method none
_refine_ls_goodness_of_fit_ref 1.061
_refine_ls_hydrogen_treatment constr
_refine_ls_matrix_type full
_refine_ls_number_parameters 185
_refine_ls_number_reflns 3582
_refine_ls_number_restraints 1
_refine_ls_restrained_S_all 1.060
_refine_ls_R_factor_all 0.0501
_refine_ls_R_factor_gt 0.0406
_refine_ls_shift/su_max 0.000
_refine_ls_shift/su_mean 0.000
_refine_ls_structure_factor_coef Fsqd
_refine_ls_weighting_details 'w=1/[\s^2^(Fo^2^)+(0.0332P)^2^+0.1818P] where P=(Fo^2^+2Fc^2^)/3'
_refine_ls_weighting_scheme calc
_refine_ls_wR_factor_gt 0.0861
_refine_ls_wR_factor_ref 0.0930
_reflns_Friedel_coverage 0.779
_reflns_Friedel_fraction_full 0.919
_reflns_Friedel_fraction_max 0.846
_reflns_number_gt 3197
_reflns_number_total 3582
_reflns_threshold_expression 'I > 2\s(I)'
_cod_data_source_file ja6b09334_si_002.cif
_cod_data_source_block mg_k3_0031
_cod_original_sg_symbol_H-M 'P 21'
_cod_database_code 4131117
_cambridge_user_name 'Rudolphe Beaud'
_cambridge_user_crsid rb755
_cambridge_supervisor_name 'Matthew Gaunt'
_cambridge_supervisor_crsid mjg32
_cambridge_crystallographer_name 'Andrew Bond'
_cambridge_crystallographer_crsid adb29
_cambridge_sample_id RB_2_049_ET
_cambridge_data_id MG_K3_0031
_ccdc_publ_extra_info
;
_cambridge_sample_id RB_2_049_ET
_cambridge_data_id MG_K3_0031
;
_shelx_space_group_comment
;
The symmetry employed for this shelxl refinement is uniquely defined
by the following loop, which should always be used as a source of
symmetry information in preference to the above space-group names.
They are only intended as comments.
;
_shelx_estimated_absorpt_t_min 0.969
_shelx_estimated_absorpt_t_max 0.969

loop_
_space_group_symop_operation_xyz
'x, y, z'
'-x, y+1/2, -z'

loop_
_atom_site_label
_atom_site_type_symbol
_atom_site_fract_x
_atom_site_fract_y
_atom_site_fract_z
_atom_site_U_iso_or_equiv
_atom_site_adp_type
_atom_site_occupancy
_atom_site_site_symmetry_order
_atom_site_calc_flag
_atom_site_refinement_flags_posn
_atom_site_refinement_flags_adp
P1 P 0.47741(8) 0.53248(7) 0.52263(7) 0.03136(18) Uani 1 1 d . .
O1 O 0.5195(3) 0.66212(19) 0.5314(2) 0.0469(6) Uani 1 1 d . .
C1 C 0.6523(3) 0.4318(3) 0.5368(3) 0.0305(6) Uani 1 1 d . .
H1A H 0.7259 0.4250 0.6420 0.037 Uiso 1 1 calc R U
H1B H 0.6009 0.3523 0.5046 0.037 Uiso 1 1 calc R U
C2 C 0.7731(4) 0.4595(3) 0.4527(3) 0.0376(7) Uani 1 1 d . .
C3 C 0.8835(4) 0.5690(3) 0.5152(5) 0.0591(10) Uani 1 1 d . .
H3A H 0.9471 0.5579 0.6205 0.089 Uiso 1 1 calc R U
H3B H 0.8087 0.6392 0.4994 0.089 Uiso 1 1 calc R U
H3C H 0.9657 0.5804 0.4660 0.089 Uiso 1 1 calc R U
C4 C 0.8924(4) 0.3520(4) 0.4720(4) 0.0502(8) Uani 1 1 d . .
H4A H 0.9601 0.3400 0.5764 0.075 Uiso 1 1 calc R U
H4B H 0.9710 0.3663 0.4198 0.075 Uiso 1 1 calc R U
H4C H 0.8227 0.2808 0.4320 0.075 Uiso 1 1 calc R U
C5 C 0.6668(4) 0.4781(4) 0.2897(4) 0.0580(10) Uani 1 1 d . .
H5A H 0.7450 0.4919 0.2371 0.087 Uiso 1 1 calc R U
H5B H 0.5908 0.5472 0.2775 0.087 Uiso 1 1 calc R U
H5C H 0.5967 0.4070 0.2501 0.087 Uiso 1 1 calc R U
C6 C 0.2958(3) 0.4992(2) 0.3557(3) 0.0324(7) Uani 1 1 d . .
C7 C 0.2010(4) 0.5954(3) 0.2753(3) 0.0448(7) Uani 1 1 d . .
H7A H 0.2343 0.6748 0.3066 0.054 Uiso 1 1 calc R U
C8 C 0.0573(5) 0.5734(4) 0.1488(4) 0.0573(11) Uani 1 1 d . .
H8A H -0.0073 0.6389 0.0946 0.069 Uiso 1 1 calc R U
C9 C 0.0062(4) 0.4603(4) 0.0999(4) 0.0530(10) Uani 1 1 d . .
C10 C 0.1006(4) 0.3651(3) 0.1801(3) 0.0461(8) Uani 1 1 d . .
H10A H 0.0664 0.2860 0.1480 0.055 Uiso 1 1 calc R U
C11 C 0.2449(4) 0.3840(3) 0.3072(3) 0.0364(7) Uani 1 1 d . .
H11A H 0.3088 0.3180 0.3608 0.044 Uiso 1 1 calc R U
C12 C -0.1511(6) 0.4379(6) -0.0390(4) 0.0918(16) Uani 1 1 d . .
H12A H -0.1222 0.3783 -0.0993 0.138 Uiso 1 1 calc R U
H12B H -0.1853 0.5123 -0.0943 0.138 Uiso 1 1 calc R U
H12C H -0.2470 0.4086 -0.0129 0.138 Uiso 1 1 calc R U
C13 C 0.4128(3) 0.4874(3) 0.6723(3) 0.0374(7) Uani 1 1 d . .
C14 C 0.3977(4) 0.5754(4) 0.7667(3) 0.0561(10) Uani 1 1 d . .
H14A H 0.4188 0.6564 0.7510 0.067 Uiso 1 1 calc R U
C15 C 0.3513(5) 0.5434(6) 0.8849(4) 0.0774(14) Uani 1 1 d . .
H15A H 0.3389 0.6033 0.9486 0.093 Uiso 1 1 calc R U
C16 C 0.3236(5) 0.4266(5) 0.9097(4) 0.0741(13) Uani 1 1 d . .
H16A H 0.2933 0.4057 0.9909 0.089 Uiso 1 1 calc R U
C17 C 0.3396(5) 0.3404(4) 0.8177(4) 0.0636(11) Uani 1 1 d . .
H17A H 0.3190 0.2595 0.8349 0.076 Uiso 1 1 calc R U
C18 C 0.3854(4) 0.3688(3) 0.6996(3) 0.0453(8) Uani 1 1 d . .
H18A H 0.3981 0.3077 0.6375 0.054 Uiso 1 1 calc R U

loop_
_atom_site_aniso_label
_atom_site_aniso_U_11
_atom_site_aniso_U_22
_atom_site_aniso_U_33
_atom_site_aniso_U_23
_atom_site_aniso_U_13
_atom_site_aniso_U_12
P1 0.0270(3) 0.0328(4) 0.0329(3) -0.0018(3) 0.0093(3) 0.0004(3)
O1 0.0456(13) 0.0320(12) 0.0603(14) -0.0046(10) 0.0161(11) -0.0019(10)
C1 0.0222(12) 0.0353(15) 0.0313(14) 0.0001(11) 0.0067(11) -0.0010(11)
C2 0.0270(14) 0.0443(18) 0.0430(16) 0.0004(13) 0.0148(13) -0.0028(13)
C3 0.0418(19) 0.054(3) 0.087(3) -0.0045(17) 0.0296(19) -0.0129(16)
C4 0.0356(17) 0.057(2) 0.063(2) -0.0025(17) 0.0241(16) 0.0052(16)
C5 0.0468(19) 0.092(3) 0.0420(18) 0.0094(18) 0.0245(16) 0.0038(19)
C6 0.0261(13) 0.0415(18) 0.0297(13) 0.0036(11) 0.0105(11) 0.0046(11)
C7 0.0424(18) 0.0521(19) 0.0390(15) 0.0082(16) 0.0140(14) 0.0131(16)
C8 0.051(2) 0.080(3) 0.0370(16) 0.0186(17) 0.0116(16) 0.0283(19)
C9 0.0340(17) 0.093(3) 0.0290(16) -0.0009(17) 0.0087(14) 0.0102(19)
C10 0.0361(16) 0.068(2) 0.0344(16) -0.0097(16) 0.0134(14) -0.0067(16)
C11 0.0311(15) 0.0434(19) 0.0336(15) 0.0021(13) 0.0105(12) -0.0004(13)
C12 0.055(2) 0.162(5) 0.038(2) -0.016(2) -0.0057(18) 0.016(3)
C13 0.0245(13) 0.0557(19) 0.0288(14) -0.0029(13) 0.0062(11) 0.0053(12)
C14 0.053(2) 0.072(3) 0.0400(17) -0.0085(16) 0.0126(15) 0.0217(18)
C15 0.066(2) 0.127(4) 0.0400(18) -0.014(2) 0.0210(17) 0.034(3)
C16 0.053(2) 0.136(4) 0.040(2) 0.007(2) 0.0252(18) 0.010(3)
C17 0.053(2) 0.097(3) 0.047(2) 0.0083(19) 0.0246(18) -0.013(2)
C18 0.0413(17) 0.060(2) 0.0368(16) -0.0040(15) 0.0173(14) -0.0099(16)

loop_
_atom_type_symbol
_atom_type_description
_atom_type_scat_dispersion_real
_atom_type_scat_dispersion_imag
_atom_type_scat_source
C C 0.0033 0.0016 'International Tables Vol C Tables 4.2.6.8 and 6.1.1.4'
H H 0.0000 0.0000 'International Tables Vol C Tables 4.2.6.8 and 6.1.1.4'
O O 0.0106 0.0060 'International Tables Vol C Tables 4.2.6.8 and 6.1.1.4'
P P 0.1023 0.0942 'International Tables Vol C Tables 4.2.6.8 and 6.1.1.4'

loop_
_geom_angle_atom_site_label_1
_geom_angle_atom_site_label_2
_geom_angle_atom_site_label_3
_geom_angle
O1 P1 C1 116.17(13)
O1 P1 C6 110.68(13)
C1 P1 C6 108.61(12)
O1 P1 C13 111.03(14)
C1 P1 C13 103.50(13)
C6 P1 C13 106.18(12)
C2 C1 P1 119.7(2)
C2 C1 H1A 107.4
P1 C1 H1A 107.4
C2 C1 H1B 107.4
P1 C1 H1B 107.4
H1A C1 H1B 106.9
C3 C2 C4 108.7(3)
C3 C2 C5 110.0(3)
C4 C2 C5 109.6(3)
C3 C2 C1 111.1(3)
C4 C2 C1 107.1(2)
C5 C2 C1 110.3(2)
C2 C3 H3A 109.5
C2 C3 H3B 109.5
H3A C3 H3B 109.5
C2 C3 H3C 109.5
H3A C3 H3C 109.5
H3B C3 H3C 109.5
C2 C4 H4A 109.5
C2 C4 H4B 109.5
H4A C4 H4B 109.5
C2 C4 H4C 109.5
H4A C4 H4C 109.5
H4B C4 H4C 109.5
C2 C5 H5A 109.5
C2 C5 H5B 109.5
H5A C5 H5B 109.5
C2 C5 H5C 109.5
H5A C5 H5C 109.5
H5B C5 H5C 109.5
C11 C6 C7 119.3(3)
C11 C6 P1 123.3(2)
C7 C6 P1 117.4(2)
C8 C7 C6 119.1(3)
C8 C7 H7A 120.5
C6 C7 H7A 120.5
C9 C8 C7 122.1(3)
C9 C8 H8A 118.9
C7 C8 H8A 118.9
C8 C9 C10 118.5(3)
C8 C9 C12 121.4(4)
C10 C9 C12 120.1(4)
C9 C10 C11 120.8(3)
C9 C10 H10A 119.6
C11 C10 H10A 119.6
C6 C11 C10 120.2(3)
C6 C11 H11A 119.9
C10 C11 H11A 119.9
C9 C12 H12A 109.5
C9 C12 H12B 109.5
H12A C12 H12B 109.5
C9 C12 H12C 109.5
H12A C12 H12C 109.5
H12B C12 H12C 109.5
C14 C13 C18 119.2(3)
C14 C13 P1 117.9(3)
C18 C13 P1 122.8(2)
C13 C14 C15 119.4(4)
C13 C14 H14A 120.3
C15 C14 H14A 120.3
C16 C15 C14 120.7(4)
C16 C15 H15A 119.7
C14 C15 H15A 119.7
C17 C16 C15 119.9(4)
C17 C16 H16A 120.1
C15 C16 H16A 120.1
C16 C17 C18 121.0(4)
C16 C17 H17A 119.5
C18 C17 H17A 119.5
C17 C18 C13 119.8(3)
C17 C18 H18A 120.1
C13 C18 H18A 120.1

loop_
_geom_bond_atom_site_label_1
_geom_bond_atom_site_label_2
_geom_bond_distance
P1 O1 1.492(2)
P1 C1 1.806(3)
P1 C6 1.811(3)
P1 C13 1.813(3)
C1 C2 1.548(4)
C1 H1A 0.9900
C1 H1B 0.9900
C2 C3 1.521(4)
C2 C4 1.529(5)
C2 C5 1.531(4)
C3 H3A 0.9800
C3 H3B 0.9800
C3 H3C 0.9800
C4 H4A 0.9800
C4 H4B 0.9800
C4 H4C 0.9800
C5 H5A 0.9800
C5 H5B 0.9800
C5 H5C 0.9800
C6 C11 1.388(4)
C6 C7 1.397(4)
C7 C8 1.392(5)
C7 H7A 0.9500
C8 C9 1.369(6)
C8 H8A 0.9500
C9 C10 1.386(5)
C9 C12 1.522(5)
C10 C11 1.391(4)
C10 H10A 0.9500
C11 H11A 0.9500
C12 H12A 0.9800
C12 H12B 0.9800
C12 H12C 0.9800
C13 C14 1.391(4)
C13 C18 1.393(5)
C14 C15 1.398(6)
C14 H14A 0.9500
C15 C16 1.368(7)
C15 H15A 0.9500
C16 C17 1.364(6)
C16 H16A 0.9500
C17 C18 1.385(4)
C17 H17A 0.9500
C18 H18A 0.9500

loop_
_geom_torsion_atom_site_label_1
_geom_torsion_atom_site_label_2
_geom_torsion_atom_site_label_3
_geom_torsion_atom_site_label_4
_geom_torsion
O1 P1 C1 C2 -43.3(3)
C6 P1 C1 C2 82.2(2)
C13 P1 C1 C2 -165.2(2)
P1 C1 C2 C3 67.9(3)
P1 C1 C2 C4 -173.5(2)
P1 C1 C2 C5 -54.3(3)
O1 P1 C6 C11 169.7(2)
C1 P1 C6 C11 41.1(3)
C13 P1 C6 C11 -69.7(3)
O1 P1 C6 C7 -12.0(3)
C1 P1 C6 C7 -140.7(2)
C13 P1 C6 C7 108.6(2)
C11 C6 C7 C8 0.3(4)
P1 C6 C7 C8 -178.1(2)
C6 C7 C8 C9 -0.4(5)
C7 C8 C9 C10 0.4(5)
C7 C8 C9 C12 -179.8(3)
C8 C9 C10 C11 -0.4(5)
C12 C9 C10 C11 179.9(3)
C7 C6 C11 C10 -0.3(4)
P1 C6 C11 C10 178.0(2)
C9 C10 C11 C6 0.3(4)
O1 P1 C13 C14 4.6(3)
C1 P1 C13 C14 129.9(2)
C6 P1 C13 C14 -115.8(2)
O1 P1 C13 C18 -172.6(2)
C1 P1 C13 C18 -47.2(3)
C6 P1 C13 C18 67.1(3)
C18 C13 C14 C15 -1.5(5)
P1 C13 C14 C15 -178.8(3)
C13 C14 C15 C16 1.1(6)
C14 C15 C16 C17 -0.6(6)
C15 C16 C17 C18 0.7(6)
C16 C17 C18 C13 -1.1(5)
C14 C13 C18 C17 1.6(4)
P1 C13 C18 C17 178.7(2)
